data_7030757
loop_
_publ_author_name
'Sharmila, Dudekula'
'Ramalakshmi, Rongala'
'Chakrahari, Kiran Kumarvarma'
'Varghese, Babu'
'Ghosh, Sundargopal'

_publ_section_title
;
 Synthesis, characterization and crystal structure analysis of
 cobaltaborane and cobaltaheteroborane clusters.
;
_journal_issue 26
_journal_name_full 'Dalton transactions (Cambridge, England : 2003)'
_journal_page_first 9976
_journal_page_last 9985
_journal_paper_doi 10.1039/c4dt00964a
_journal_volume 43
_journal_year 2014
_chemical_formula_moiety 'C26 H34 B2 Co2 I Mo2 O6'
_chemical_formula_sum 'C26 H34 B2 Co2 I Mo2 O6'
_chemical_formula_weight 900.79
_chemical_name_systematic
;
 ?
;
_space_group_IT_number 14
_symmetry_cell_setting monoclinic
_symmetry_space_group_name_Hall '-P 2yn'
_symmetry_space_group_name_H-M 'P 1 21/n 1'
_atom_sites_solution_hydrogens geom
_atom_sites_solution_primary direct
_atom_sites_solution_secondary difmap
_audit_creation_method SHELXL-97
_cell_angle_alpha 90.00
_cell_angle_beta 92.060(2)
_cell_angle_gamma 90.00
_cell_formula_units_Z 4
_cell_length_a 9.3527(2)
_cell_length_b 17.1264(3)
_cell_length_c 20.0330(3)
_cell_measurement_temperature 150(2)
_cell_volume 3206.77(10)
_computing_cell_refinement 'CrysAlis RED, Oxford Diffraction Ltd.,'
_computing_data_collection 'CrysAlis CCD, Oxford Diffraction Ltd.,'
_computing_data_reduction 'CrysAlis RED, Oxford Diffraction Ltd.,'
_computing_molecular_graphics Ortep3
_computing_publication_material Shelx97
_computing_structure_refinement 'SHELXL-97 (Sheldrick, 1997)'
_computing_structure_solution 'SHELXS-97 (Sheldrick, 1997)'
_diffrn_ambient_temperature 150(2)
_diffrn_detector_area_resol_mean 15.9948
_diffrn_measured_fraction_theta_full 0.998
_diffrn_measured_fraction_theta_max 0.998
_diffrn_measurement_device_type 'OXFORD DIFFRACTION SUPER NOVA'
_diffrn_measurement_method \w/q-scan
_diffrn_radiation_monochromator graphite
_diffrn_radiation_source 'fine-focus sealed tube'
_diffrn_radiation_type MoK\a
_diffrn_radiation_wavelength 0.71073
_diffrn_reflns_av_R_equivalents 0.0354
_diffrn_reflns_av_sigmaI/netI 0.0253
_diffrn_reflns_limit_h_max 11
_diffrn_reflns_limit_h_min -11
_diffrn_reflns_limit_k_max 20
_diffrn_reflns_limit_k_min -20
_diffrn_reflns_limit_l_max 23
_diffrn_reflns_limit_l_min -23
_diffrn_reflns_number 28639
_diffrn_reflns_theta_full 25.00
_diffrn_reflns_theta_max 25.00
_diffrn_reflns_theta_min 3.13
_exptl_absorpt_coefficient_mu 2.779
_exptl_absorpt_correction_T_max 0.5930
_exptl_absorpt_correction_T_min 0.4607
_exptl_absorpt_correction_type multi-scan
_exptl_crystal_colour RED
_exptl_crystal_density_diffrn 1.866
_exptl_crystal_density_method 'not measured'
_exptl_crystal_description BLOCK
_exptl_crystal_F_000 1756
_exptl_crystal_size_max 0.33
_exptl_crystal_size_mid 0.26
_exptl_crystal_size_min 0.21
_refine_diff_density_max 0.556
_refine_diff_density_min -0.526
_refine_diff_density_rms 0.078
_refine_ls_extinction_method none
_refine_ls_goodness_of_fit_ref 1.030
_refine_ls_hydrogen_treatment mixed
_refine_ls_matrix_type full
_refine_ls_number_parameters 382
_refine_ls_number_reflns 5634
_refine_ls_number_restraints 263
_refine_ls_restrained_S_all 1.010
_refine_ls_R_factor_all 0.0380
_refine_ls_R_factor_gt 0.0299
_refine_ls_shift/su_max 0.058
_refine_ls_shift/su_mean 0.002
_refine_ls_structure_factor_coef Fsqd
_refine_ls_weighting_details 'calc w=1/[\s^2^(Fo^2^)+(0.0324P)^2^+3.5329P] where P=(Fo^2^+2Fc^2^)/3'
_refine_ls_weighting_scheme calc
_refine_ls_wR_factor_gt 0.0684
_refine_ls_wR_factor_ref 0.0735
_reflns_number_gt 4840
_reflns_number_total 5634
_reflns_threshold_expression >2sigma(I)
_cod_data_source_file c4dt00964a2.cif
_cod_data_source_block iitm045
_cod_depositor_comments 'Adding full bibliography for 7030756--7030759.cif.'
_cod_original_sg_symbol_H-M 'P 21/n'
_cod_database_code 7030757

loop_
_symmetry_equiv_pos_as_xyz
'x, y, z'
'-x+1/2, y+1/2, -z+1/2'
'-x, -y, -z'
'x-1/2, -y-1/2, z-1/2'

loop_
_atom_site_label
_atom_site_type_symbol
_atom_site_fract_x
_atom_site_fract_y
_atom_site_fract_z
_atom_site_U_iso_or_equiv
_atom_site_adp_type
_atom_site_occupancy
_atom_site_symmetry_multiplicity
_atom_site_calc_flag
_atom_site_refinement_flags
C1 C 1.0862(5) 0.3202(3) 0.6819(2) 0.0672(13) Uani 1 1 d U
C2 C 1.1231(5) 0.2115(3) 0.5918(2) 0.0586(11) Uani 1 1 d U
C3 C 1.0904(4) 0.3491(3) 0.5376(2) 0.0552(11) Uani 1 1 d U
C4 C 0.5006(5) 0.3665(3) 0.6310(2) 0.0578(11) Uani 1 1 d U
C5 C 0.5278(4) 0.2320(3) 0.68480(19) 0.0465(9) Uani 1 1 d U
C6 C 0.7047(5) 0.3335(3) 0.7404(2) 0.0544(10) Uani 1 1 d U
C7 C 0.9460(5) 0.0562(3) 0.6567(2) 0.0608(11) Uani 1 1 d U
C8 C 0.8023(5) 0.0363(2) 0.6386(2) 0.0549(10) Uani 1 1 d U
C9 C 0.7155(5) 0.0636(2) 0.68981(19) 0.0492(9) Uani 1 1 d U
C10 C 0.8051(5) 0.1028(2) 0.73849(19) 0.0495(9) Uani 1 1 d U
C11 C 0.9476(5) 0.0977(3) 0.7180(2) 0.0555(10) Uani 1 1 d U
C12 C 1.0754(7) 0.0253(4) 0.6219(3) 0.106(2) Uani 1 1 d U
H12A H 1.0815 -0.0314 0.6280 0.159 Uiso 1 1 calc R
H12B H 1.1621 0.0498 0.6412 0.159 Uiso 1 1 calc R
H12C H 1.0664 0.0374 0.5742 0.159 Uiso 1 1 calc R
C13 C 0.7539(7) -0.0123(3) 0.5802(2) 0.0816(16) Uani 1 1 d U
H13A H 0.8155 -0.0021 0.5426 0.122 Uiso 1 1 calc R
H13B H 0.6548 0.0011 0.5674 0.122 Uiso 1 1 calc R
H13C H 0.7596 -0.0677 0.5923 0.122 Uiso 1 1 calc R
C14 C 0.5616(5) 0.0423(3) 0.6955(3) 0.0728(14) Uani 1 1 d U
H14A H 0.5525 -0.0146 0.6982 0.109 Uiso 1 1 calc R
H14B H 0.5069 0.0615 0.6562 0.109 Uiso 1 1 calc R
H14C H 0.5244 0.0660 0.7359 0.109 Uiso 1 1 calc R
C15 C 0.7568(6) 0.1383(3) 0.8024(2) 0.0689(13) Uani 1 1 d U
H15A H 0.7631 0.0992 0.8381 0.103 Uiso 1 1 calc R
H15B H 0.6576 0.1561 0.7964 0.103 Uiso 1 1 calc R
H15C H 0.8183 0.1829 0.8145 0.103 Uiso 1 1 calc R
C16 C 1.0770(5) 0.1263(4) 0.7570(3) 0.0917(19) Uani 1 1 d U
H16A H 1.0520 0.1729 0.7824 0.138 Uiso 1 1 calc R
H16B H 1.1526 0.1392 0.7262 0.138 Uiso 1 1 calc R
H16C H 1.1110 0.0854 0.7878 0.138 Uiso 1 1 calc R
C17 C 0.5519(4) 0.2642(2) 0.43651(17) 0.0391(8) Uani 1 1 d U
C18 C 0.6577(4) 0.2135(2) 0.41206(18) 0.0427(8) Uani 1 1 d U
C19 C 0.7824(4) 0.2589(2) 0.40299(18) 0.0445(9) Uani 1 1 d U
C20 C 0.7511(4) 0.3391(2) 0.41848(18) 0.0438(9) Uani 1 1 d U
C21 C 0.6098(4) 0.3419(2) 0.43937(18) 0.0414(8) Uani 1 1 d U
C22 C 0.6385(5) 0.1280(3) 0.3979(2) 0.0628(12) Uani 1 1 d U
H22A H 0.5572 0.1082 0.4223 0.094 Uiso 1 1 calc R
H22B H 0.7254 0.0998 0.4122 0.094 Uiso 1 1 calc R
H22C H 0.6204 0.1203 0.3499 0.094 Uiso 1 1 calc R
C23 C 0.9204(5) 0.2286(3) 0.3761(2) 0.0672(13) Uani 1 1 d U
H23A H 0.9414 0.1770 0.3952 0.101 Uiso 1 1 calc R
H23B H 0.9984 0.2646 0.3883 0.101 Uiso 1 1 calc R
H23C H 0.9110 0.2245 0.3274 0.101 Uiso 1 1 calc R
C24 C 0.8468(5) 0.4082(3) 0.4093(2) 0.0666(13) Uani 1 1 d U
H24A H 0.8166 0.4362 0.3686 0.100 Uiso 1 1 calc R
H24B H 0.9458 0.3904 0.4056 0.100 Uiso 1 1 calc R
H24C H 0.8406 0.4432 0.4478 0.100 Uiso 1 1 calc R
C25 C 0.5317(5) 0.4146(3) 0.4579(2) 0.0592(12) Uani 1 1 d U
H25A H 0.5933 0.4464 0.4877 0.089 Uiso 1 1 calc R
H25B H 0.4445 0.4005 0.4808 0.089 Uiso 1 1 calc R
H25C H 0.5063 0.4443 0.4174 0.089 Uiso 1 1 calc R
C26 C 0.4015(4) 0.2405(3) 0.4526(2) 0.0582(11) Uani 1 1 d U
H26A H 0.3415 0.2399 0.4115 0.087 Uiso 1 1 calc R
H26B H 0.3625 0.2780 0.4841 0.087 Uiso 1 1 calc R
H26C H 0.4030 0.1883 0.4727 0.087 Uiso 1 1 calc R
O1 O 1.1529(4) 0.3363(3) 0.72876(19) 0.1084(15) Uani 1 1 d U
O2 O 1.2214(4) 0.1727(3) 0.5844(2) 0.0949(13) Uani 1 1 d U
O3 O 1.1599(3) 0.3815(2) 0.50099(19) 0.0808(11) Uani 1 1 d U
O4 O 0.3989(4) 0.4031(3) 0.6240(2) 0.0976(13) Uani 1 1 d U
O5 O 0.4345(3) 0.2018(2) 0.70931(18) 0.0739(10) Uani 1 1 d U
O6 O 0.7215(5) 0.3515(2) 0.79489(17) 0.0935(12) Uani 1 1 d U
B1 B 0.8498(5) 0.1775(3) 0.5462(2) 0.0374(8) Uani 1 1 d U
B2 B 0.6722(5) 0.1840(3) 0.5721(2) 0.0382(9) Uani 1 1 d U
Co1 Co 0.82109(5) 0.15665(3) 0.64456(2) 0.03650(13) Uani 1 1 d U
Co2 Co 0.72734(5) 0.26356(3) 0.50082(2) 0.03241(12) Uani 1 1 d U
Mo1 Mo 0.67413(3) 0.299847(19) 0.646426(15) 0.03611(9) Uani 1 1 d U
Mo2 Mo 0.97051(3) 0.28973(2) 0.600654(16) 0.03921(10) Uani 1 1 d U
I1 I 0.82906(3) 0.433478(16) 0.612783(16) 0.05844(10) Uani 1 1 d U
H1 H 0.901(4) 0.128(2) 0.5128(18) 0.045(10) Uiso 1 1 d .
H2 H 0.576(3) 0.140(2) 0.5624(15) 0.031(9) Uiso 1 1 d .
H3 H 0.894(5) 0.247(3) 0.518(2) 0.077(14) Uiso 1 1 d .
H4 H 0.626(4) 0.258(3) 0.560(2) 0.060(12) Uiso 1 1 d .
H5 H 0.852(4) 0.239(2) 0.6700(19) 0.054(11) Uiso 1 1 d .

loop_
_atom_site_aniso_label
_atom_site_aniso_U_11
_atom_site_aniso_U_22
_atom_site_aniso_U_33
_atom_site_aniso_U_23
_atom_site_aniso_U_13
_atom_site_aniso_U_12
C1 0.054(3) 0.087(4) 0.061(3) -0.010(2) -0.002(2) -0.016(2)
C2 0.047(2) 0.068(3) 0.061(3) 0.012(2) 0.009(2) 0.006(2)
C3 0.037(2) 0.061(3) 0.068(3) 0.008(2) 0.0047(19) 0.0000(19)
C4 0.055(2) 0.053(3) 0.067(3) 0.014(2) 0.021(2) 0.010(2)
C5 0.046(2) 0.050(3) 0.044(2) -0.0034(18) 0.0092(17) -0.0017(18)
C6 0.065(3) 0.047(3) 0.052(2) -0.0104(19) 0.0108(19) -0.008(2)
C7 0.077(3) 0.049(3) 0.057(2) 0.013(2) 0.013(2) 0.020(2)
C8 0.089(3) 0.031(2) 0.044(2) 0.0055(17) 0.004(2) 0.003(2)
C9 0.070(2) 0.033(2) 0.044(2) 0.0058(16) 0.0014(18) -0.0082(19)
C10 0.070(2) 0.041(2) 0.0367(18) 0.0086(16) -0.0016(17) -0.004(2)
C11 0.062(2) 0.051(3) 0.053(2) 0.0166(19) -0.0075(18) 0.004(2)
C12 0.115(5) 0.075(4) 0.131(5) 0.023(4) 0.050(4) 0.053(4)
C13 0.150(5) 0.037(3) 0.058(3) -0.006(2) 0.009(3) -0.010(3)
C14 0.081(3) 0.057(3) 0.080(3) 0.012(3) 0.003(3) -0.022(3)
C15 0.108(4) 0.063(3) 0.036(2) 0.002(2) 0.005(2) -0.005(3)
C16 0.074(3) 0.110(5) 0.088(4) 0.030(3) -0.036(3) -0.008(3)
C17 0.0435(19) 0.040(2) 0.0337(18) 0.0045(16) -0.0026(14) -0.0008(16)
C18 0.053(2) 0.041(2) 0.0339(18) -0.0007(16) -0.0006(16) 0.0019(17)
C19 0.052(2) 0.050(2) 0.0313(17) 0.0061(17) 0.0058(16) 0.0030(18)
C20 0.047(2) 0.042(2) 0.042(2) 0.0112(16) -0.0005(16) -0.0056(17)
C21 0.050(2) 0.038(2) 0.0366(19) 0.0042(16) -0.0006(15) 0.0044(16)
C22 0.086(3) 0.046(3) 0.056(3) -0.016(2) 0.003(2) -0.004(2)
C23 0.063(3) 0.086(4) 0.054(3) 0.003(2) 0.024(2) 0.011(3)
C24 0.072(3) 0.062(3) 0.066(3) 0.024(2) 0.002(2) -0.018(2)
C25 0.073(3) 0.040(2) 0.065(3) 0.002(2) -0.003(2) 0.017(2)
C26 0.046(2) 0.066(3) 0.063(3) 0.008(2) -0.002(2) -0.003(2)
O1 0.096(3) 0.156(4) 0.071(2) -0.020(3) -0.026(2) -0.032(3)
O2 0.059(2) 0.106(3) 0.121(3) 0.034(3) 0.031(2) 0.037(2)
O3 0.0527(19) 0.086(3) 0.105(3) 0.035(2) 0.0276(18) -0.0025(18)
O4 0.066(2) 0.098(3) 0.130(3) 0.034(3) 0.026(2) 0.038(2)
O5 0.060(2) 0.077(3) 0.086(2) 0.0076(19) 0.0251(18) -0.0148(17)
O6 0.138(3) 0.093(3) 0.050(2) -0.0272(19) 0.009(2) -0.017(3)
B1 0.047(2) 0.031(2) 0.0343(19) -0.0031(15) 0.0033(16) 0.0056(17)
B2 0.045(2) 0.037(2) 0.0331(19) 0.0009(15) -0.0003(16) -0.0075(18)
Co1 0.0451(3) 0.0310(3) 0.0333(3) 0.0006(2) 0.0003(2) 0.0012(2)
Co2 0.0353(3) 0.0308(3) 0.0313(2) 0.00069(19) 0.00356(19) 0.0005(2)
Mo1 0.03777(18) 0.03373(19) 0.03728(17) -0.00325(13) 0.00754(13) 0.00019(13)
Mo2 0.03273(17) 0.0427(2) 0.04232(18) -0.00074(14) 0.00296(13) -0.00479(14)
I1 0.0684(2) 0.03315(16) 0.0747(2) -0.00574(13) 0.01527(15) -0.00810(13)

loop_
_atom_type_symbol
_atom_type_description
_atom_type_scat_dispersion_real
_atom_type_scat_dispersion_imag
_atom_type_scat_source
C C 0.0033 0.0016 'International Tables Vol C Tables 4.2.6.8 and 6.1.1.4'
H H 0.0000 0.0000 'International Tables Vol C Tables 4.2.6.8 and 6.1.1.4'
O O 0.0106 0.0060 'International Tables Vol C Tables 4.2.6.8 and 6.1.1.4'
B B 0.0013 0.0007 'International Tables Vol C Tables 4.2.6.8 and 6.1.1.4'
Co Co 0.3494 0.9721 'International Tables Vol C Tables 4.2.6.8 and 6.1.1.4'
Mo Mo -1.6832 0.6857 'International Tables Vol C Tables 4.2.6.8 and 6.1.1.4'
I I -0.4742 1.8119 'International Tables Vol C Tables 4.2.6.8 and 6.1.1.4'

loop_
_geom_angle_atom_site_label_1
_geom_angle_atom_site_label_2
_geom_angle_atom_site_label_3
_geom_angle
O1 C1 Mo2 178.7(5)
O2 C2 Mo2 172.3(4)
O3 C3 Mo2 178.5(4)
O4 C4 Mo1 177.4(4)
O5 C5 Mo1 170.9(4)
O6 C6 Mo1 178.7(4)
C8 C7 C11 108.8(4)
C8 C7 C12 124.3(5)
C11 C7 C12 126.1(5)
C8 C7 Co1 69.4(2)
C11 C7 Co1 71.1(3)
C12 C7 Co1 133.5(4)
C9 C8 C7 107.4(4)
C9 C8 C13 126.1(5)
C7 C8 C13 126.2(4)
C9 C8 Co1 71.2(2)
C7 C8 Co1 70.7(3)
C13 C8 Co1 128.5(3)
C8 C9 C10 108.2(4)
C8 C9 C14 123.8(4)
C10 C9 C14 127.3(4)
C8 C9 Co1 69.3(2)
C10 C9 Co1 70.4(2)
C14 C9 Co1 133.6(3)
C11 C10 C9 108.0(4)
C11 C10 C15 126.1(4)
C9 C10 C15 125.8(4)
C11 C10 Co1 70.7(2)
C9 C10 Co1 69.8(2)
C15 C10 Co1 128.2(3)
C10 C11 C7 107.6(4)
C10 C11 C16 125.6(5)
C7 C11 C16 126.7(5)
C10 C11 Co1 70.2(2)
C7 C11 Co1 69.4(2)
C16 C11 Co1 129.0(3)
C7 C12 H12A 109.5
C7 C12 H12B 109.5
H12A C12 H12B 109.5
C7 C12 H12C 109.5
H12A C12 H12C 109.5
H12B C12 H12C 109.5
C8 C13 H13A 109.5
C8 C13 H13B 109.5
H13A C13 H13B 109.5
C8 C13 H13C 109.5
H13A C13 H13C 109.5
H13B C13 H13C 109.5
C9 C14 H14A 109.5
C9 C14 H14B 109.5
H14A C14 H14B 109.5
C9 C14 H14C 109.5
H14A C14 H14C 109.5
H14B C14 H14C 109.5
C10 C15 H15A 109.5
C10 C15 H15B 109.5
H15A C15 H15B 109.5
C10 C15 H15C 109.5
H15A C15 H15C 109.5
H15B C15 H15C 109.5
C11 C16 H16A 109.5
C11 C16 H16B 109.5
H16A C16 H16B 109.5
C11 C16 H16C 109.5
H16A C16 H16C 109.5
H16B C16 H16C 109.5
C18 C17 C21 108.3(3)
C18 C17 C26 125.2(4)
C21 C17 C26 126.4(4)
C18 C17 Co2 70.2(2)
C21 C17 Co2 71.8(2)
C26 C17 Co2 126.5(3)
C19 C18 C17 107.2(3)
C19 C18 C22 127.1(4)
C17 C18 C22 125.7(4)
C19 C18 Co2 69.3(2)
C17 C18 Co2 69.5(2)
C22 C18 Co2 127.0(3)
C18 C19 C20 108.7(3)
C18 C19 C23 125.1(4)
C20 C19 C23 126.0(4)
C18 C19 Co2 70.3(2)
C20 C19 Co2 72.3(2)
C23 C19 Co2 127.1(3)
C21 C20 C19 107.3(3)
C21 C20 C24 125.7(4)
C19 C20 C24 126.8(4)
C21 C20 Co2 70.2(2)
C19 C20 Co2 67.2(2)
C24 C20 Co2 131.2(3)
C20 C21 C17 108.4(3)
C20 C21 C25 125.1(4)
C17 C21 C25 126.4(4)
C20 C21 Co2 71.0(2)
C17 C21 Co2 67.8(2)
C25 C21 Co2 129.4(3)
C18 C22 H22A 109.5
C18 C22 H22B 109.5
H22A C22 H22B 109.5
C18 C22 H22C 109.5
H22A C22 H22C 109.5
H22B C22 H22C 109.5
C19 C23 H23A 109.5
C19 C23 H23B 109.5
H23A C23 H23B 109.5
C19 C23 H23C 109.5
H23A C23 H23C 109.5
H23B C23 H23C 109.5
C20 C24 H24A 109.5
C20 C24 H24B 109.5
H24A C24 H24B 109.5
C20 C24 H24C 109.5
H24A C24 H24C 109.5
H24B C24 H24C 109.5
C21 C25 H25A 109.5
C21 C25 H25B 109.5
H25A C25 H25B 109.5
C21 C25 H25C 109.5
H25A C25 H25C 109.5
H25B C25 H25C 109.5
C17 C26 H26A 109.5
C17 C26 H26B 109.5
H26A C26 H26B 109.5
C17 C26 H26C 109.5
H26A C26 H26C 109.5
H26B C26 H26C 109.5
B2 B1 Co1 64.31(19)
B2 B1 Co2 64.5(2)
Co1 B1 Co2 117.7(2)
B2 B1 Mo2 104.1(2)
Co1 B1 Mo2 77.43(13)
Co2 B1 Mo2 82.89(15)
B2 B1 H1 127.9(17)
Co1 B1 H1 119.5(18)
Co2 B1 H1 119.2(17)
Mo2 B1 H1 127.9(17)
B2 B1 H3 111.4(19)
Co1 B1 H3 126.5(19)
Co2 B1 H3 51.5(18)
Mo2 B1 H3 50.9(18)
H1 B1 H3 104(2)
B1 B2 Co1 64.28(19)
B1 B2 Co2 64.78(19)
Co1 B2 Co2 117.9(2)
B1 B2 Mo1 103.9(2)
Co1 B2 Mo1 76.41(13)
Co2 B2 Mo1 83.68(15)
B1 B2 H2 129.3(16)
Co1 B2 H2 118.1(16)
Co2 B2 H2 121.0(16)
Mo1 B2 H2 126.5(16)
B1 B2 H4 108.0(17)
Co1 B2 H4 123.2(17)
Co2 B2 H4 49.3(17)
Mo1 B2 H4 49.7(17)
H2 B2 H4 109(2)
B2 Co1 B1 51.40(17)
B2 Co1 C8 97.69(18)
B1 Co1 C8 97.68(17)
B2 Co1 C7 129.74(19)
B1 Co1 C7 99.51(17)
C8 Co1 C7 39.92(18)
B2 Co1 C9 99.37(17)
B1 Co1 C9 129.37(17)
C8 Co1 C9 39.55(16)
C7 Co1 C9 66.05(18)
B2 Co1 C10 132.18(17)
B1 Co1 C10 163.90(17)
C8 Co1 C10 66.86(16)
C7 Co1 C10 65.97(17)
C9 Co1 C10 39.78(15)
B2 Co1 C11 164.04(18)
B1 Co1 C11 132.10(18)
C8 Co1 C11 66.97(17)
C7 Co1 C11 39.49(18)
C9 Co1 C11 66.20(17)
C10 Co1 C11 39.09(16)
B2 Co1 Mo1 59.04(13)
B1 Co1 Mo1 86.61(12)
C8 Co1 Mo1 145.88(14)
C7 Co1 Mo1 171.22(14)
C9 Co1 Mo1 114.75(12)
C10 Co1 Mo1 108.63(12)
C11 Co1 Mo1 132.02(13)
B2 Co1 Mo2 85.74(12)
B1 Co1 Mo2 58.15(13)
C8 Co1 Mo2 145.61(13)
C7 Co1 Mo2 114.78(14)
C9 Co1 Mo2 172.48(11)
C10 Co1 Mo2 133.00(12)
C11 Co1 Mo2 109.32(13)
Mo1 Co1 Mo2 63.185(14)
B2 Co1 H5 98.4(14)
B1 Co1 H5 97.6(14)
C8 Co1 H5 162.6(14)
C7 Co1 H5 128.5(15)
C9 Co1 H5 130.2(14)
C10 Co1 H5 97.1(14)
C11 Co1 H5 96.4(14)
Mo1 Co1 H5 43.7(14)
Mo2 Co1 H5 43.0(14)
C19 Co2 C17 67.76(15)
C19 Co2 B2 135.92(17)
C17 Co2 B2 103.02(16)
C19 Co2 B1 103.89(16)
C17 Co2 B1 134.59(17)
B2 Co2 B1 50.73(17)
C19 Co2 C18 40.45(15)
C17 Co2 C18 40.36(15)
B2 Co2 C18 104.15(16)
B1 Co2 C18 103.72(16)
C19 Co2 C21 66.96(15)
C17 Co2 C21 40.44(15)
B2 Co2 C21 133.72(16)
B1 Co2 C21 170.37(15)
C18 Co2 C21 67.53(15)
C19 Co2 C20 40.49(16)
C17 Co2 C20 67.09(15)
B2 Co2 C20 170.02(16)
B1 Co2 C20 135.27(16)
C18 Co2 C20 67.68(15)
C21 Co2 C20 38.81(14)
C19 Co2 Mo2 115.62(11)
C17 Co2 Mo2 170.53(11)
B2 Co2 Mo2 80.76(12)
B1 Co2 Mo2 54.35(12)
C18 Co2 Mo2 147.62(11)
C21 Co2 Mo2 131.37(11)
C20 Co2 Mo2 109.22(11)
C19 Co2 Mo1 169.25(12)
C17 Co2 Mo1 116.55(10)
B2 Co2 Mo1 54.19(12)
B1 Co2 Mo1 80.21(11)
C18 Co2 Mo1 148.88(11)
C21 Co2 Mo1 109.33(10)
C20 Co2 Mo1 130.43(12)
Mo2 Co2 Mo1 58.508(12)
C19 Co2 H3 85.7(16)
C17 Co2 H3 152.1(16)
B2 Co2 H3 90.1(16)
B1 Co2 H3 42.4(17)
C18 Co2 H3 112.9(16)
C21 Co2 H3 135.9(17)
C20 Co2 H3 98.3(16)
Mo2 Co2 H3 34.8(16)
Mo1 Co2 H3 91.1(16)
C19 Co2 H4 156.1(15)
C17 Co2 H4 89.1(15)
B2 Co2 H4 41.4(16)
B1 Co2 H4 87.9(16)
C18 Co2 H4 116.9(15)
C21 Co2 H4 99.6(15)
C20 Co2 H4 136.1(16)
Mo2 Co2 H4 88.2(15)
Mo1 Co2 H4 32.0(15)
H3 Co2 H4 116(2)
C5 Mo1 C6 83.08(17)
C5 Mo1 C4 79.97(17)
C6 Mo1 C4 93.99(19)
C5 Mo1 B2 76.87(15)
C6 Mo1 B2 143.27(17)
C4 Mo1 B2 112.07(18)
C5 Mo1 I1 161.15(12)
C6 Mo1 I1 86.13(13)
C4 Mo1 I1 85.43(13)
B2 Mo1 I1 120.07(10)
C5 Mo1 Co1 80.67(12)
C6 Mo1 Co1 102.27(14)
C4 Mo1 Co1 152.93(14)
B2 Mo1 Co1 44.56(10)
I1 Mo1 Co1 116.842(16)
C5 Mo1 Mo2 139.29(12)
C6 Mo1 Mo2 101.94(13)
C4 Mo1 Mo2 138.64(12)
B2 Mo1 Mo2 75.72(10)
I1 Mo1 Mo2 58.316(11)
Co1 Mo1 Mo2 58.703(13)
C5 Mo1 Co2 113.16(11)
C6 Mo1 Co2 161.55(13)
C4 Mo1 Co2 97.37(13)
B2 Mo1 Co2 42.14(10)
I1 Mo1 Co2 80.354(13)
Co1 Mo1 Co2 73.266(15)
Mo2 Mo1 Co2 60.186(12)
C5 Mo1 H4 89.1(12)
C6 Mo1 H4 172.2(12)
C4 Mo1 H4 84.8(13)
B2 Mo1 H4 32.8(13)
I1 Mo1 H4 101.5(13)
Co1 Mo1 H4 76.1(13)
Mo2 Mo1 H4 83.9(12)
Co2 Mo1 H4 25.6(12)
C2 Mo2 C1 83.0(2)
C2 Mo2 C3 82.20(18)
C1 Mo2 C3 94.76(19)
C2 Mo2 B1 75.62(17)
C1 Mo2 B1 142.49(19)
C3 Mo2 B1 112.08(17)
C2 Mo2 I1 161.55(14)
C1 Mo2 I1 86.74(16)
C3 Mo2 I1 83.43(13)
B1 Mo2 I1 120.80(10)
C2 Mo2 Co1 81.24(13)
C1 Mo2 Co1 102.52(15)
C3 Mo2 Co1 154.32(14)
B1 Mo2 Co1 44.42(10)
I1 Mo2 Co1 116.072(15)
C2 Mo2 Mo1 139.30(13)
C1 Mo2 Mo1 102.64(14)
C3 Mo2 Mo1 136.10(12)
B1 Mo2 Mo1 76.29(10)
I1 Mo2 Mo1 58.134(11)
Co1 Mo2 Mo1 58.113(13)
C2 Mo2 Co2 111.81(14)
C1 Mo2 Co2 163.35(14)
C3 Mo2 Co2 94.79(12)
B1 Mo2 Co2 42.75(10)
I1 Mo2 Co2 80.848(14)
Co1 Mo2 Co2 73.535(15)
Mo1 Mo2 Co2 61.306(12)
C2 Mo2 H3 85.0(14)
C1 Mo2 H3 167.7(14)
C3 Mo2 H3 81.2(14)
B1 Mo2 H3 34.3(14)
I1 Mo2 H3 104.2(14)
Co1 Mo2 H3 77.9(14)
Mo1 Mo2 H3 88.1(13)
Co2 Mo2 H3 28.7(13)
C2 Mo2 H5 100.6(11)
C1 Mo2 H5 81.1(11)
C3 Mo2 H5 174.6(11)
B1 Mo2 H5 73.2(11)
I1 Mo2 H5 92.9(11)
Co1 Mo2 H5 31.0(11)
Mo1 Mo2 H5 42.7(11)
Co2 Mo2 H5 88.4(11)
H3 Mo2 H5 103.6(18)
Mo1 I1 Mo2 63.550(11)

loop_
_geom_bond_atom_site_label_1
_geom_bond_atom_site_label_2
_geom_bond_distance
C1 O1 1.142(5)
C1 Mo2 1.992(5)
C2 O2 1.148(5)
C2 Mo2 1.970(5)
C3 O3 1.141(5)
C3 Mo2 1.997(4)
C4 O4 1.143(5)
C4 Mo1 2.000(4)
C5 O5 1.140(5)
C5 Mo1 1.973(4)
C6 O6 1.140(5)
C6 Mo1 1.980(4)
C7 C8 1.421(6)
C7 C11 1.419(6)
C7 C12 1.514(7)
C7 Co1 2.089(4)
C8 C9 1.411(6)
C8 C13 1.493(6)
C8 Co1 2.072(4)
C9 C10 1.430(6)
C9 C14 1.494(6)
C9 Co1 2.097(4)
C10 C11 1.411(6)
C10 C15 1.502(6)
C10 Co1 2.106(4)
C11 C16 1.499(6)
C11 Co1 2.111(4)
C12 H12A 0.9800
C12 H12B 0.9800
C12 H12C 0.9800
C13 H13A 0.9800
C13 H13B 0.9800
C13 H13C 0.9800
C14 H14A 0.9800
C14 H14B 0.9800
C14 H14C 0.9800
C15 H15A 0.9800
C15 H15B 0.9800
C15 H15C 0.9800
C16 H16A 0.9800
C16 H16B 0.9800
C16 H16C 0.9800
C17 C18 1.417(5)
C17 C21 1.436(5)
C17 C26 1.510(5)
C17 Co2 2.050(4)
C18 C19 1.419(5)
C18 C22 1.500(6)
C18 Co2 2.059(4)
C19 C20 1.441(6)
C19 C23 1.508(6)
C19 Co2 2.046(4)
C20 C21 1.402(5)
C20 C24 1.499(6)
C20 Co2 2.115(4)
C21 C25 1.497(5)
C21 Co2 2.104(4)
C22 H22A 0.9800
C22 H22B 0.9800
C22 H22C 0.9800
C23 H23A 0.9800
C23 H23B 0.9800
C23 H23C 0.9800
C24 H24A 0.9800
C24 H24B 0.9800
C24 H24C 0.9800
C25 H25A 0.9800
C25 H25B 0.9800
C25 H25C 0.9800
C26 H26A 0.9800
C26 H26B 0.9800
C26 H26C 0.9800
B1 B2 1.761(6)
B1 Co1 2.030(4)
B1 Co2 2.058(4)
B1 Mo2 2.463(4)
B1 H1 1.19(4)
B1 H3 1.39(5)
B2 Co1 2.030(4)
B2 Co2 2.053(4)
B2 Mo1 2.481(4)
B2 H2 1.18(3)
B2 H4 1.36(4)
Co1 Mo1 2.8123(6)
Co1 Mo2 2.8301(6)
Co1 H5 1.52(4)
Co2 Mo2 3.0077(6)
Co2 Mo1 3.0408(5)
Co2 H3 1.61(4)
Co2 H4 1.56(4)
Mo1 I1 2.8039(4)
Mo1 Mo2 2.9559(4)
Mo1 H4 1.91(4)
Mo2 I1 2.8095(4)
Mo2 H3 1.92(4)
Mo2 H5 2.01(4)

loop_
_geom_torsion_atom_site_label_1
_geom_torsion_atom_site_label_2
_geom_torsion_atom_site_label_3
_geom_torsion_atom_site_label_4
_geom_torsion
C11 C7 C8 C9 -1.6(5)
C12 C7 C8 C9 168.6(4)
Co1 C7 C8 C9 -62.1(3)
C11 C7 C8 C13 -175.4(4)
C12 C7 C8 C13 -5.2(7)
Co1 C7 C8 C13 124.1(4)
C11 C7 C8 Co1 60.5(3)
C12 C7 C8 Co1 -129.3(5)
C7 C8 C9 C10 1.9(5)
C13 C8 C9 C10 175.7(4)
Co1 C8 C9 C10 -59.9(3)
C7 C8 C9 C14 -169.0(4)
C13 C8 C9 C14 4.9(7)
Co1 C8 C9 C14 129.3(4)
C7 C8 C9 Co1 61.8(3)
C13 C8 C9 Co1 -124.4(4)
C8 C9 C10 C11 -1.5(5)
C14 C9 C10 C11 168.9(4)
Co1 C9 C10 C11 -60.6(3)
C8 C9 C10 C15 -177.8(4)
C14 C9 C10 C15 -7.3(7)
Co1 C9 C10 C15 123.1(4)
C8 C9 C10 Co1 59.1(3)
C14 C9 C10 Co1 -130.4(5)
C9 C10 C11 C7 0.5(5)
C15 C10 C11 C7 176.7(4)
Co1 C10 C11 C7 -59.6(3)
C9 C10 C11 C16 -175.6(4)
C15 C10 C11 C16 0.7(7)
Co1 C10 C11 C16 124.4(5)
C9 C10 C11 Co1 60.1(3)
C15 C10 C11 Co1 -123.7(4)
C8 C7 C11 C10 0.7(5)
C12 C7 C11 C10 -169.3(5)
Co1 C7 C11 C10 60.1(3)
C8 C7 C11 C16 176.7(4)
C12 C7 C11 C16 6.7(8)
Co1 C7 C11 C16 -123.9(5)
C8 C7 C11 Co1 -59.4(3)
C12 C7 C11 Co1 130.6(5)
C21 C17 C18 C19 2.8(4)
C26 C17 C18 C19 179.4(3)
Co2 C17 C18 C19 -59.3(2)
C21 C17 C18 C22 -176.5(4)
C26 C17 C18 C22 0.2(6)
Co2 C17 C18 C22 121.5(4)
C21 C17 C18 Co2 62.0(2)
C26 C17 C18 Co2 -121.3(4)
C17 C18 C19 C20 -3.1(4)
C22 C18 C19 C20 176.1(4)
Co2 C18 C19 C20 -62.5(3)
C17 C18 C19 C23 -178.5(4)
C22 C18 C19 C23 0.7(6)
Co2 C18 C19 C23 122.1(4)
C17 C18 C19 Co2 59.4(2)
C22 C18 C19 Co2 -121.4(4)
C18 C19 C20 C21 2.3(4)
C23 C19 C20 C21 177.6(4)
Co2 C19 C20 C21 -58.9(3)
C18 C19 C20 C24 -173.5(4)
C23 C19 C20 C24 1.8(6)
Co2 C19 C20 C24 125.3(4)
C18 C19 C20 Co2 61.2(2)
C23 C19 C20 Co2 -123.5(4)
C19 C20 C21 C17 -0.5(4)
C24 C20 C21 C17 175.3(4)
Co2 C20 C21 C17 -57.6(2)
C19 C20 C21 C25 -177.6(3)
C24 C20 C21 C25 -1.8(6)
Co2 C20 C21 C25 125.3(4)
C19 C20 C21 Co2 57.0(2)
C24 C20 C21 Co2 -127.1(4)
C18 C17 C21 C20 -1.4(4)
C26 C17 C21 C20 -178.0(4)
Co2 C17 C21 C20 59.6(3)
C18 C17 C21 C25 175.7(4)
C26 C17 C21 C25 -1.0(6)
Co2 C17 C21 C25 -123.4(4)
C18 C17 C21 Co2 -61.0(2)
C26 C17 C21 Co2 122.4(4)
Co2 B1 B2 Co1 -143.18(18)
Mo2 B1 B2 Co1 -68.31(15)
Co1 B1 B2 Co2 143.18(18)
Mo2 B1 B2 Co2 74.87(16)
Co1 B1 B2 Mo1 67.18(15)
Co2 B1 B2 Mo1 -76.00(16)
Mo2 B1 B2 Mo1 -1.1(2)
Co2 B2 Co1 B1 -37.8(2)
Mo1 B2 Co1 B1 -113.0(2)
B1 B2 Co1 C8 -93.7(2)
Co2 B2 Co1 C8 -131.6(2)
Mo1 B2 Co1 C8 153.28(14)
B1 B2 Co1 C7 -67.1(3)
Co2 B2 Co1 C7 -105.0(3)
Mo1 B2 Co1 C7 179.88(18)
B1 B2 Co1 C9 -133.7(2)
Co2 B2 Co1 C9 -171.5(2)
Mo1 B2 Co1 C9 113.31(14)
B1 B2 Co1 C10 -159.3(2)
Co2 B2 Co1 C10 162.82(19)
Mo1 B2 Co1 C10 87.7(2)
B1 B2 Co1 C11 -109.2(6)
Co2 B2 Co1 C11 -147.0(5)
Mo1 B2 Co1 C11 137.8(6)
B1 B2 Co1 Mo1 113.0(2)
Co2 B2 Co1 Mo1 75.2(2)
B1 B2 Co1 Mo2 51.86(18)
Co2 B2 Co1 Mo2 14.0(2)
Mo1 B2 Co1 Mo2 -61.13(7)
Co2 B1 Co1 B2 37.6(2)
Mo2 B1 Co1 B2 112.6(2)
B2 B1 Co1 C8 93.7(2)
Co2 B1 Co1 C8 131.4(2)
Mo2 B1 Co1 C8 -153.70(15)
B2 B1 Co1 C7 134.1(2)
Co2 B1 Co1 C7 171.7(2)
Mo2 B1 Co1 C7 -113.35(17)
B2 B1 Co1 C9 67.3(3)
Co2 B1 Co1 C9 105.0(3)
Mo2 B1 Co1 C9 179.91(16)
B2 B1 Co1 C10 109.4(6)
Co2 B1 Co1 C10 147.1(5)
Mo2 B1 Co1 C10 -138.0(6)
B2 B1 Co1 C11 159.5(2)
Co2 B1 Co1 C11 -162.8(2)
Mo2 B1 Co1 C11 -87.9(2)
B2 B1 Co1 Mo1 -52.25(19)
Co2 B1 Co1 Mo1 -14.6(2)
Mo2 B1 Co1 Mo1 60.32(7)
B2 B1 Co1 Mo2 -112.6(2)
Co2 B1 Co1 Mo2 -74.9(2)
C9 C8 Co1 B2 -95.4(3)
C7 C8 Co1 B2 147.6(3)
C13 C8 Co1 B2 26.2(5)
C9 C8 Co1 B1 -147.3(3)
C7 C8 Co1 B1 95.7(3)
C13 C8 Co1 B1 -25.7(5)
C9 C8 Co1 C7 117.0(4)
C13 C8 Co1 C7 -121.4(6)
C7 C8 Co1 C9 -117.0(4)
C13 C8 Co1 C9 121.6(6)
C9 C8 Co1 C10 37.3(2)
C7 C8 Co1 C10 -79.7(3)
C13 C8 Co1 C10 158.9(5)
C9 C8 Co1 C11 80.0(3)
C7 C8 Co1 C11 -37.0(2)
C13 C8 Co1 C11 -158.4(5)
C9 C8 Co1 Mo1 -52.0(3)
C7 C8 Co1 Mo1 -169.0(2)
C13 C8 Co1 Mo1 69.6(5)
C9 C8 Co1 Mo2 170.88(18)
C7 C8 Co1 Mo2 53.9(3)
C13 C8 Co1 Mo2 -67.5(6)
C8 C7 Co1 B2 -43.7(3)
C11 C7 Co1 B2 -163.2(3)
C12 C7 Co1 B2 74.5(6)
C8 C7 Co1 B1 -90.6(3)
C11 C7 Co1 B1 149.9(3)
C12 C7 Co1 B1 27.6(6)
C11 C7 Co1 C8 -119.4(4)
C12 C7 Co1 C8 118.3(7)
C8 C7 Co1 C9 38.4(2)
C11 C7 Co1 C9 -81.1(3)
C12 C7 Co1 C9 156.6(6)
C8 C7 Co1 C10 82.1(3)
C11 C7 Co1 C10 -37.3(3)
C12 C7 Co1 C10 -159.6(6)
C8 C7 Co1 C11 119.4(4)
C12 C7 Co1 C11 -122.3(7)
C8 C7 Co1 Mo1 135.6(8)
C11 C7 Co1 Mo1 16.1(10)
C12 C7 Co1 Mo1 -106.1(9)
C8 C7 Co1 Mo2 -149.8(2)
C11 C7 Co1 Mo2 90.7(3)
C12 C7 Co1 Mo2 -31.6(6)
C8 C9 Co1 B2 90.7(3)
C10 C9 Co1 B2 -149.9(3)
C14 C9 Co1 B2 -26.6(5)
C8 C9 Co1 B1 43.8(3)
C10 C9 Co1 B1 163.1(3)
C14 C9 Co1 B1 -73.6(5)
C10 C9 Co1 C8 119.3(4)
C14 C9 Co1 C8 -117.4(5)
C8 C9 Co1 C7 -38.7(3)
C10 C9 Co1 C7 80.6(3)
C14 C9 Co1 C7 -156.1(5)
C8 C9 Co1 C10 -119.3(4)
C14 C9 Co1 C10 123.3(6)
C8 C9 Co1 C11 -82.1(3)
C10 C9 Co1 C11 37.3(3)
C14 C9 Co1 C11 160.5(5)
C8 C9 Co1 Mo1 150.9(2)
C10 C9 Co1 Mo1 -89.8(2)
C14 C9 Co1 Mo1 33.5(5)
C8 C9 Co1 Mo2 -136.8(9)
C10 C9 Co1 Mo2 -17.5(11)
C14 C9 Co1 Mo2 105.8(9)
C11 C10 Co1 B2 160.4(3)
C9 C10 Co1 B2 41.9(4)
C15 C10 Co1 B2 -78.3(5)
C11 C10 Co1 B1 64.5(7)
C9 C10 Co1 B1 -54.1(7)
C15 C10 Co1 B1 -174.3(5)
C11 C10 Co1 C8 81.4(3)
C9 C10 Co1 C8 -37.1(3)
C15 C10 Co1 C8 -157.3(5)
C11 C10 Co1 C7 37.7(3)
C9 C10 Co1 C7 -80.9(3)
C15 C10 Co1 C7 158.9(5)
C11 C10 Co1 C9 118.6(4)
C15 C10 Co1 C9 -120.2(5)
C9 C10 Co1 C11 -118.6(4)
C15 C10 Co1 C11 121.2(5)
C11 C10 Co1 Mo1 -134.9(2)
C9 C10 Co1 Mo1 106.6(2)
C15 C10 Co1 Mo1 -13.6(4)
C11 C10 Co1 Mo2 -64.5(3)
C9 C10 Co1 Mo2 176.92(19)
C15 C10 Co1 Mo2 56.7(5)
C10 C11 Co1 B2 -64.5(7)
C7 C11 Co1 B2 54.1(7)
C16 C11 Co1 B2 175.2(6)
C10 C11 Co1 B1 -160.3(3)
C7 C11 Co1 B1 -41.7(4)
C16 C11 Co1 B1 79.4(5)
C10 C11 Co1 C8 -81.2(3)
C7 C11 Co1 C8 37.4(3)
C16 C11 Co1 C8 158.6(5)
C10 C11 Co1 C7 -118.5(4)
C16 C11 Co1 C7 121.2(6)
C10 C11 Co1 C9 -37.9(3)
C7 C11 Co1 C9 80.7(3)
C16 C11 Co1 C9 -158.2(5)
C7 C11 Co1 C10 118.5(4)
C16 C11 Co1 C10 -120.3(6)
C10 C11 Co1 Mo1 64.7(3)
C7 C11 Co1 Mo1 -176.7(2)
C16 C11 Co1 Mo1 -55.6(5)
C10 C11 Co1 Mo2 135.6(2)
C7 C11 Co1 Mo2 -105.8(3)
C16 C11 Co1 Mo2 15.3(5)
C18 C19 Co2 C17 -37.9(2)
C20 C19 Co2 C17 80.3(2)
C23 C19 Co2 C17 -157.5(4)
C18 C19 Co2 B2 48.0(3)
C20 C19 Co2 B2 166.1(2)
C23 C19 Co2 B2 -71.7(5)
C18 C19 Co2 B1 95.0(2)
C20 C19 Co2 B1 -146.9(2)
C23 C19 Co2 B1 -24.7(4)
C20 C19 Co2 C18 118.2(3)
C23 C19 Co2 C18 -119.6(5)
C18 C19 Co2 C21 -81.9(2)
C20 C19 Co2 C21 36.3(2)
C23 C19 Co2 C21 158.5(4)
C18 C19 Co2 C20 -118.2(3)
C23 C19 Co2 C20 122.2(5)
C18 C19 Co2 Mo2 151.79(19)
C20 C19 Co2 Mo2 -90.0(2)
C23 C19 Co2 Mo2 32.2(4)
C18 C19 Co2 Mo1 -153.7(5)
C20 C19 Co2 Mo1 -35.5(7)
C23 C19 Co2 Mo1 86.7(7)
C18 C17 Co2 C19 38.0(2)
C21 C17 Co2 C19 -80.1(2)
C26 C17 Co2 C19 157.7(4)
C18 C17 Co2 B2 -96.6(2)
C21 C17 Co2 B2 145.3(2)
C26 C17 Co2 B2 23.1(4)
C18 C17 Co2 B1 -49.8(3)
C21 C17 Co2 B1 -167.9(2)
C26 C17 Co2 B1 69.9(4)
C21 C17 Co2 C18 -118.1(3)
C26 C17 Co2 C18 119.7(5)
C18 C17 Co2 C21 118.1(3)
C26 C17 Co2 C21 -122.2(5)
C18 C17 Co2 C20 82.0(2)
C21 C17 Co2 C20 -36.1(2)
C26 C17 Co2 C20 -158.3(4)
C18 C17 Co2 Mo2 150.8(6)
C21 C17 Co2 Mo2 32.7(7)
C26 C17 Co2 Mo2 -89.5(7)
C18 C17 Co2 Mo1 -152.85(19)
C21 C17 Co2 Mo1 89.1(2)
C26 C17 Co2 Mo1 -33.1(4)
B1 B2 Co2 C19 66.5(3)
Co1 B2 Co2 C19 104.2(3)
Mo1 B2 Co2 C19 175.13(17)
B1 B2 Co2 C17 137.9(2)
Co1 B2 Co2 C17 175.5(2)
Mo1 B2 Co2 C17 -113.51(14)
Co1 B2 Co2 B1 37.7(2)
Mo1 B2 Co2 B1 108.6(2)
B1 B2 Co2 C18 96.3(2)
Co1 B2 Co2 C18 134.0(2)
Mo1 B2 Co2 C18 -155.07(13)
B1 B2 Co2 C21 168.6(2)
Co1 B2 Co2 C21 -153.76(19)
Mo1 B2 Co2 C21 -82.8(2)
B1 B2 Co2 C20 130.4(9)
Co1 B2 Co2 C20 168.1(8)
Mo1 B2 Co2 C20 -121.0(9)
B1 B2 Co2 Mo2 -50.98(17)
Co1 B2 Co2 Mo2 -13.32(19)
Mo1 B2 Co2 Mo2 57.64(8)
B1 B2 Co2 Mo1 -108.6(2)
Co1 B2 Co2 Mo1 -70.96(19)
B2 B1 Co2 C19 -138.9(2)
Co1 B1 Co2 C19 -176.5(2)
Mo2 B1 Co2 C19 111.76(14)
B2 B1 Co2 C17 -66.6(3)
Co1 B1 Co2 C17 -104.2(2)
Mo2 B1 Co2 C17 -175.92(15)
Co1 B1 Co2 B2 -37.6(2)
Mo2 B1 Co2 B2 -109.3(2)
B2 B1 Co2 C18 -97.2(2)
Co1 B1 Co2 C18 -134.8(2)
Mo2 B1 Co2 C18 153.47(13)
B2 B1 Co2 C21 -121.2(10)
Co1 B1 Co2 C21 -158.8(9)
Mo2 B1 Co2 C21 129.5(9)
B2 B1 Co2 C20 -169.2(2)
Co1 B1 Co2 C20 153.23(19)
Mo2 B1 Co2 C20 81.5(2)
B2 B1 Co2 Mo2 109.3(2)
Co1 B1 Co2 Mo2 71.76(19)
B2 B1 Co2 Mo1 51.25(17)
Co1 B1 Co2 Mo1 13.67(19)
Mo2 B1 Co2 Mo1 -58.09(7)
C17 C18 Co2 C19 -118.6(3)
C22 C18 Co2 C19 121.6(5)
C19 C18 Co2 C17 118.6(3)
C22 C18 Co2 C17 -119.8(5)
C19 C18 Co2 B2 -147.8(2)
C17 C18 Co2 B2 93.6(2)
C22 C18 Co2 B2 -26.2(4)
C19 C18 Co2 B1 -95.4(3)
C17 C18 Co2 B1 145.9(2)
C22 C18 Co2 B1 26.1(4)
C19 C18 Co2 C21 80.3(2)
C17 C18 Co2 C21 -38.3(2)
C22 C18 Co2 C21 -158.1(4)
C19 C18 Co2 C20 38.2(2)
C17 C18 Co2 C20 -80.4(2)
C22 C18 Co2 C20 159.8(4)
C19 C18 Co2 Mo2 -52.7(3)
C17 C18 Co2 Mo2 -171.37(17)
C22 C18 Co2 Mo2 68.8(5)
C19 C18 Co2 Mo1 170.79(19)
C17 C18 Co2 Mo1 52.2(3)
C22 C18 Co2 Mo1 -67.6(5)
C20 C21 Co2 C19 -37.8(2)
C17 C21 Co2 C19 82.2(2)
C25 C21 Co2 C19 -158.2(4)
C20 C21 Co2 C17 -120.1(3)
C25 C21 Co2 C17 119.6(5)
C20 C21 Co2 B2 -170.2(2)
C17 C21 Co2 B2 -50.1(3)
C25 C21 Co2 B2 69.5(4)
C20 C21 Co2 B1 -56.5(11)
C17 C21 Co2 B1 63.5(10)
C25 C21 Co2 B1 -176.9(9)
C20 C21 Co2 C18 -81.9(2)
C17 C21 Co2 C18 38.2(2)
C25 C21 Co2 C18 157.8(4)
C17 C21 Co2 C20 120.1(3)
C25 C21 Co2 C20 -120.3(5)
C20 C21 Co2 Mo2 66.7(3)
C17 C21 Co2 Mo2 -173.20(16)
C25 C21 Co2 Mo2 -53.6(4)
C20 C21 Co2 Mo1 131.3(2)
C17 C21 Co2 Mo1 -108.6(2)
C25 C21 Co2 Mo1 11.0(4)
C21 C20 Co2 C19 119.6(3)
C24 C20 Co2 C19 -119.7(5)
C21 C20 Co2 C17 37.5(2)
C19 C20 Co2 C17 -82.1(2)
C24 C20 Co2 C17 158.2(5)
C21 C20 Co2 B2 45.4(11)
C19 C20 Co2 B2 -74.2(10)
C24 C20 Co2 B2 166.1(9)
C21 C20 Co2 B1 168.6(2)
C19 C20 Co2 B1 48.9(3)
C24 C20 Co2 B1 -70.8(5)
C21 C20 Co2 C18 81.4(2)
C19 C20 Co2 C18 -38.2(2)
C24 C20 Co2 C18 -157.9(5)
C19 C20 Co2 C21 -119.6(3)
C24 C20 Co2 C21 120.6(5)
C21 C20 Co2 Mo2 -133.1(2)
C19 C20 Co2 Mo2 107.3(2)
C24 C20 Co2 Mo2 -12.5(4)
C21 C20 Co2 Mo1 -68.6(3)
C19 C20 Co2 Mo1 171.81(18)
C24 C20 Co2 Mo1 52.1(5)
O5 C5 Mo1 C6 63(2)
O5 C5 Mo1 C4 -32(2)
O5 C5 Mo1 B2 -148(2)
O5 C5 Mo1 I1 7(3)
O5 C5 Mo1 Co1 167(2)
O5 C5 Mo1 Mo2 163(2)
O5 C5 Mo1 Co2 -126(2)
O6 C6 Mo1 C5 28(20)
O6 C6 Mo1 C4 108(20)
O6 C6 Mo1 B2 -29(20)
O6 C6 Mo1 I1 -167(20)
O6 C6 Mo1 Co1 -50(20)
O6 C6 Mo1 Mo2 -111(20)
O6 C6 Mo1 Co2 -124(20)
O4 C4 Mo1 C5 22(11)
O4 C4 Mo1 C6 -60(11)
O4 C4 Mo1 B2 93(11)
O4 C4 Mo1 I1 -146(11)
O4 C4 Mo1 Co1 67(12)
O4 C4 Mo1 Mo2 -174(11)
O4 C4 Mo1 Co2 134(11)
B1 B2 Mo1 C5 -148.7(3)
Co1 B2 Mo1 C5 -89.98(16)
Co2 B2 Mo1 C5 149.30(18)
B1 B2 Mo1 C6 -90.0(3)
Co1 B2 Mo1 C6 -31.3(3)
Co2 B2 Mo1 C6 -152.0(2)
B1 B2 Mo1 C4 138.0(2)
Co1 B2 Mo1 C4 -163.27(15)
Co2 B2 Mo1 C4 76.01(18)
B1 B2 Mo1 I1 40.3(3)
Co1 B2 Mo1 I1 98.95(11)
Co2 B2 Mo1 I1 -21.77(17)
B1 B2 Mo1 Co1 -58.7(2)
Co2 B2 Mo1 Co1 -120.72(18)
B1 B2 Mo1 Mo2 0.9(2)
Co1 B2 Mo1 Mo2 59.63(9)
Co2 B2 Mo1 Mo2 -61.09(10)
B1 B2 Mo1 Co2 62.0(2)
Co1 B2 Mo1 Co2 120.72(18)
B2 Co1 Mo1 C5 80.72(18)
B1 Co1 Mo1 C5 126.83(17)
C8 Co1 Mo1 C5 28.1(2)
C7 Co1 Mo1 C5 -98.7(9)
C9 Co1 Mo1 C5 -5.42(17)
C10 Co1 Mo1 C5 -47.89(17)
C11 Co1 Mo1 C5 -84.9(2)
Mo2 Co1 Mo1 C5 -177.39(12)
B2 Co1 Mo1 C6 161.47(19)
B1 Co1 Mo1 C6 -152.41(18)
C8 Co1 Mo1 C6 108.9(2)
C7 Co1 Mo1 C6 -17.9(9)
C9 Co1 Mo1 C6 75.34(18)
C10 Co1 Mo1 C6 32.86(18)
C11 Co1 Mo1 C6 -4.1(2)
Mo2 Co1 Mo1 C6 -96.63(13)
B2 Co1 Mo1 C4 35.9(3)
B1 Co1 Mo1 C4 82.0(3)
C8 Co1 Mo1 C4 -16.7(3)
C7 Co1 Mo1 C4 -143.5(9)
C9 Co1 Mo1 C4 -50.3(3)
C10 Co1 Mo1 C4 -92.7(3)
C11 Co1 Mo1 C4 -129.7(3)
Mo2 Co1 Mo1 C4 137.8(3)
B1 Co1 Mo1 B2 46.11(19)
C8 Co1 Mo1 B2 -52.6(2)
C7 Co1 Mo1 B2 -179.4(9)
C9 Co1 Mo1 B2 -86.13(19)
C10 Co1 Mo1 B2 -128.61(19)
C11 Co1 Mo1 B2 -165.6(2)
Mo2 Co1 Mo1 B2 101.89(14)
B2 Co1 Mo1 I1 -106.65(14)
B1 Co1 Mo1 I1 -60.54(13)
C8 Co1 Mo1 I1 -159.2(2)
C7 Co1 Mo1 I1 74.0(9)
C9 Co1 Mo1 I1 167.21(12)
C10 Co1 Mo1 I1 124.74(12)
C11 Co1 Mo1 I1 87.74(17)
Mo2 Co1 Mo1 I1 -4.758(16)
B2 Co1 Mo1 Mo2 -101.89(14)
B1 Co1 Mo1 Mo2 -55.78(12)
C8 Co1 Mo1 Mo2 -154.5(2)
C7 Co1 Mo1 Mo2 78.7(9)
C9 Co1 Mo1 Mo2 171.97(12)
C10 Co1 Mo1 Mo2 129.50(12)
C11 Co1 Mo1 Mo2 92.50(17)
B2 Co1 Mo1 Co2 -37.03(14)
B1 Co1 Mo1 Co2 9.08(12)
C8 Co1 Mo1 Co2 -89.6(2)
C7 Co1 Mo1 Co2 143.6(9)
C9 Co1 Mo1 Co2 -123.17(12)
C10 Co1 Mo1 Co2 -165.64(12)
C11 Co1 Mo1 Co2 157.36(17)
Mo2 Co1 Mo1 Co2 64.862(13)
C19 Co2 Mo1 C5 165.7(6)
C17 Co2 Mo1 C5 54.40(18)
B2 Co2 Mo1 C5 -32.7(2)
B1 Co2 Mo1 C5 -80.85(18)
C18 Co2 Mo1 C5 19.5(3)
C21 Co2 Mo1 C5 97.82(17)
C20 Co2 Mo1 C5 136.00(19)
Mo2 Co2 Mo1 C5 -134.84(13)
C19 Co2 Mo1 C6 -44.1(8)
C17 Co2 Mo1 C6 -155.4(4)
B2 Co2 Mo1 C6 117.5(5)
B1 Co2 Mo1 C6 69.4(4)
C18 Co2 Mo1 C6 169.8(5)
C21 Co2 Mo1 C6 -111.9(4)
C20 Co2 Mo1 C6 -73.8(5)
Mo2 Co2 Mo1 C6 15.4(4)
C19 Co2 Mo1 C4 83.5(6)
C17 Co2 Mo1 C4 -27.81(18)
B2 Co2 Mo1 C4 -114.9(2)
B1 Co2 Mo1 C4 -163.06(19)
C18 Co2 Mo1 C4 -62.7(3)
C21 Co2 Mo1 C4 15.61(18)
C20 Co2 Mo1 C4 53.80(19)
Mo2 Co2 Mo1 C4 142.95(14)
C19 Co2 Mo1 B2 -161.6(6)
C17 Co2 Mo1 B2 87.14(19)
B1 Co2 Mo1 B2 -48.11(19)
C18 Co2 Mo1 B2 52.3(3)
C21 Co2 Mo1 B2 130.55(19)
C20 Co2 Mo1 B2 168.7(2)
Mo2 Co2 Mo1 B2 -102.11(15)
C19 Co2 Mo1 I1 -0.6(6)
C17 Co2 Mo1 I1 -111.86(12)
B2 Co2 Mo1 I1 161.00(15)
B1 Co2 Mo1 I1 112.89(13)
C18 Co2 Mo1 I1 -146.7(2)
C21 Co2 Mo1 I1 -68.44(11)
C20 Co2 Mo1 I1 -30.26(14)
Mo2 Co2 Mo1 I1 58.893(12)
C19 Co2 Mo1 Co1 -122.5(6)
C17 Co2 Mo1 Co1 126.17(12)
B2 Co2 Mo1 Co1 39.04(15)
B1 Co2 Mo1 Co1 -9.07(13)
C18 Co2 Mo1 Co1 91.3(2)
C21 Co2 Mo1 Co1 169.59(12)
C20 Co2 Mo1 Co1 -152.22(14)
Mo2 Co2 Mo1 Co1 -63.069(14)
C19 Co2 Mo1 Mo2 -59.4(6)
C17 Co2 Mo1 Mo2 -170.76(12)
B2 Co2 Mo1 Mo2 102.11(15)
B1 Co2 Mo1 Mo2 53.99(13)
C18 Co2 Mo1 Mo2 154.4(2)
C21 Co2 Mo1 Mo2 -127.34(12)
C20 Co2 Mo1 Mo2 -89.15(14)
O2 C2 Mo2 C1 -75(3)
O2 C2 Mo2 C3 21(3)
O2 C2 Mo2 B1 136(3)
O2 C2 Mo2 I1 -18(4)
O2 C2 Mo2 Co1 -179(100)
O2 C2 Mo2 Mo1 -176(3)
O2 C2 Mo2 Co2 113(3)
O1 C1 Mo2 C2 -40(20)
O1 C1 Mo2 C3 -122(20)
O1 C1 Mo2 B1 15(21)
O1 C1 Mo2 I1 155(20)
O1 C1 Mo2 Co1 39(20)
O1 C1 Mo2 Mo1 99(20)
O1 C1 Mo2 Co2 113(20)
O3 C3 Mo2 C2 30(16)
O3 C3 Mo2 C1 112(16)
O3 C3 Mo2 B1 -41(16)
O3 C3 Mo2 I1 -162(16)
O3 C3 Mo2 Co1 -21(16)
O3 C3 Mo2 Mo1 -134(16)
O3 C3 Mo2 Co2 -82(16)
B2 B1 Mo2 C2 151.2(3)
Co1 B1 Mo2 C2 92.12(17)
Co2 B1 Mo2 C2 -147.40(18)
B2 B1 Mo2 C1 93.9(3)
Co1 B1 Mo2 C1 34.8(3)
Co2 B1 Mo2 C1 155.3(2)
B2 B1 Mo2 C3 -133.6(2)
Co1 B1 Mo2 C3 167.33(15)
Co2 B1 Mo2 C3 -72.19(18)
B2 B1 Mo2 I1 -38.0(3)
Co1 B1 Mo2 I1 -97.05(11)
Co2 B1 Mo2 I1 23.43(16)
B2 B1 Mo2 Co1 59.1(2)
Co2 B1 Mo2 Co1 120.48(18)
B2 B1 Mo2 Mo1 0.9(2)
Co1 B1 Mo2 Mo1 -58.14(9)
Co2 B1 Mo2 Mo1 62.35(10)
B2 B1 Mo2 Co2 -61.4(2)
Co1 B1 Mo2 Co2 -120.48(18)
B2 Co1 Mo2 C2 -124.72(19)
B1 Co1 Mo2 C2 -78.4(2)
C8 Co1 Mo2 C2 -27.3(3)
C7 Co1 Mo2 C2 7.5(2)
C9 Co1 Mo2 C2 102.2(9)
C10 Co1 Mo2 C2 86.9(2)
C11 Co1 Mo2 C2 49.8(2)
Mo1 Co1 Mo2 C2 177.99(14)
B2 Co1 Mo2 C1 154.5(2)
B1 Co1 Mo2 C1 -159.1(2)
C8 Co1 Mo2 C1 -108.1(3)
C7 Co1 Mo2 C1 -73.3(2)
C9 Co1 Mo2 C1 21.4(9)
C10 Co1 Mo2 C1 6.2(2)
C11 Co1 Mo2 C1 -30.9(2)
Mo1 Co1 Mo2 C1 97.23(15)
B2 Co1 Mo2 C3 -74.3(3)
B1 Co1 Mo2 C3 -28.0(3)
C8 Co1 Mo2 C3 23.0(4)
C7 Co1 Mo2 C3 57.9(3)
C9 Co1 Mo2 C3 152.6(10)
C10 Co1 Mo2 C3 137.3(3)
C11 Co1 Mo2 C3 100.2(3)
Mo1 Co1 Mo2 C3 -131.6(3)
B2 Co1 Mo2 B1 -46.36(19)
C8 Co1 Mo2 B1 51.0(3)
C7 Co1 Mo2 B1 85.8(2)
C9 Co1 Mo2 B1 -179.5(10)
C10 Co1 Mo2 B1 165.3(2)
C11 Co1 Mo2 B1 128.2(2)
Mo1 Co1 Mo2 B1 -103.65(14)
B2 Co1 Mo2 I1 62.01(13)
B1 Co1 Mo2 I1 108.37(14)
C8 Co1 Mo2 I1 159.4(2)
C7 Co1 Mo2 I1 -165.79(15)
C9 Co1 Mo2 I1 -71.1(9)
C10 Co1 Mo2 I1 -86.32(17)
C11 Co1 Mo2 I1 -123.43(14)
Mo1 Co1 Mo2 I1 4.716(16)
B2 Co1 Mo2 Mo1 57.29(12)
B1 Co1 Mo2 Mo1 103.65(14)
C8 Co1 Mo2 Mo1 154.7(2)
C7 Co1 Mo2 Mo1 -170.51(15)
C9 Co1 Mo2 Mo1 -75.8(9)
C10 Co1 Mo2 Mo1 -91.04(17)
C11 Co1 Mo2 Mo1 -128.14(14)
B2 Co1 Mo2 Co2 -8.77(12)
B1 Co1 Mo2 Co2 37.59(14)
C8 Co1 Mo2 Co2 88.6(2)
C7 Co1 Mo2 Co2 123.43(15)
C9 Co1 Mo2 Co2 -141.9(9)
C10 Co1 Mo2 Co2 -157.10(17)
C11 Co1 Mo2 Co2 165.80(14)
Mo1 Co1 Mo2 Co2 -66.060(13)
C5 Mo1 Mo2 C2 0.9(3)
C6 Mo1 Mo2 C2 94.2(3)
C4 Mo1 Mo2 C2 -155.5(3)
B2 Mo1 Mo2 C2 -48.2(2)
I1 Mo1 Mo2 C2 172.0(2)
Co1 Mo1 Mo2 C2 -3.1(2)
Co2 Mo1 Mo2 C2 -90.8(2)
C5 Mo1 Mo2 C1 -93.1(2)
C6 Mo1 Mo2 C1 0.2(2)
C4 Mo1 Mo2 C1 110.6(3)
B2 Mo1 Mo2 C1 -142.1(2)
I1 Mo1 Mo2 C1 77.99(17)
Co1 Mo1 Mo2 C1 -97.02(17)
Co2 Mo1 Mo2 C1 175.27(17)
C5 Mo1 Mo2 C3 156.1(3)
C6 Mo1 Mo2 C3 -110.6(2)
C4 Mo1 Mo2 C3 -0.3(3)
B2 Mo1 Mo2 C3 107.1(2)
I1 Mo1 Mo2 C3 -32.8(2)
Co1 Mo1 Mo2 C3 152.2(2)
Co2 Mo1 Mo2 C3 64.5(2)
C5 Mo1 Mo2 B1 48.4(2)
C6 Mo1 Mo2 B1 141.65(17)
C4 Mo1 Mo2 B1 -108.0(2)
B2 Mo1 Mo2 B1 -0.67(14)
I1 Mo1 Mo2 B1 -140.55(10)
Co1 Mo1 Mo2 B1 44.43(10)
Co2 Mo1 Mo2 B1 -43.27(10)
C5 Mo1 Mo2 I1 -171.06(18)
C6 Mo1 Mo2 I1 -77.79(14)
C4 Mo1 Mo2 I1 32.6(2)
B2 Mo1 Mo2 I1 139.88(10)
Co1 Mo1 Mo2 I1 -175.011(17)
Co2 Mo1 Mo2 I1 97.281(15)
C5 Mo1 Mo2 Co1 3.95(18)
C6 Mo1 Mo2 Co1 97.22(14)
C4 Mo1 Mo2 Co1 -152.4(2)
B2 Mo1 Mo2 Co1 -45.11(10)
I1 Mo1 Mo2 Co1 175.011(17)
Co2 Mo1 Mo2 Co1 -87.708(17)
C5 Mo1 Mo2 Co2 91.66(18)
C6 Mo1 Mo2 Co2 -175.07(14)
C4 Mo1 Mo2 Co2 -64.7(2)
B2 Mo1 Mo2 Co2 42.60(10)
I1 Mo1 Mo2 Co2 -97.281(15)
Co1 Mo1 Mo2 Co2 87.708(17)
C19 Co2 Mo2 C2 -54.87(19)
C17 Co2 Mo2 C2 -163.7(6)
B2 Co2 Mo2 C2 81.94(19)
B1 Co2 Mo2 C2 34.2(2)
C18 Co2 Mo2 C2 -19.9(3)
C21 Co2 Mo2 C2 -135.9(2)
C20 Co2 Mo2 C2 -98.32(18)
Mo1 Co2 Mo2 C2 135.39(14)
C19 Co2 Mo2 C1 153.4(6)
C17 Co2 Mo2 C1 44.6(8)
B2 Co2 Mo2 C1 -69.7(6)
B1 Co2 Mo2 C1 -117.5(6)
C18 Co2 Mo2 C1 -171.6(6)
C21 Co2 Mo2 C1 72.4(6)
C20 Co2 Mo2 C1 110.0(6)
Mo1 Co2 Mo2 C1 -16.3(6)
C19 Co2 Mo2 C3 28.63(19)
C17 Co2 Mo2 C3 -80.2(6)
B2 Co2 Mo2 C3 165.44(18)
B1 Co2 Mo2 C3 117.7(2)
C18 Co2 Mo2 C3 63.6(2)
C21 Co2 Mo2 C3 -52.39(19)
C20 Co2 Mo2 C3 -14.82(18)
Mo1 Co2 Mo2 C3 -141.11(13)
C19 Co2 Mo2 B1 -89.08(19)
C17 Co2 Mo2 B1 162.1(6)
B2 Co2 Mo2 B1 47.74(19)
C18 Co2 Mo2 B1 -54.1(3)
C21 Co2 Mo2 B1 -170.1(2)
C20 Co2 Mo2 B1 -132.52(19)
Mo1 Co2 Mo2 B1 101.19(14)
C19 Co2 Mo2 I1 111.16(13)
C17 Co2 Mo2 I1 2.3(6)
B2 Co2 Mo2 I1 -112.02(13)
B1 Co2 Mo2 I1 -159.76(14)
C18 Co2 Mo2 I1 146.1(2)
C21 Co2 Mo2 I1 30.15(14)
C20 Co2 Mo2 I1 67.72(12)
Mo1 Co2 Mo2 I1 -58.572(11)
C19 Co2 Mo2 Co1 -128.05(13)
C17 Co2 Mo2 Co1 123.1(6)
B2 Co2 Mo2 Co1 8.76(13)
B1 Co2 Mo2 Co1 -38.97(14)
C18 Co2 Mo2 Co1 -93.1(2)
C21 Co2 Mo2 Co1 150.93(14)
C20 Co2 Mo2 Co1 -171.49(12)
Mo1 Co2 Mo2 Co1 62.213(14)
C19 Co2 Mo2 Mo1 169.74(13)
C17 Co2 Mo2 Mo1 60.9(6)
B2 Co2 Mo2 Mo1 -53.45(13)
B1 Co2 Mo2 Mo1 -101.19(14)
C18 Co2 Mo2 Mo1 -155.3(2)
C21 Co2 Mo2 Mo1 88.72(14)
C20 Co2 Mo2 Mo1 126.29(12)
C5 Mo1 I1 Mo2 161.7(4)
C6 Mo1 I1 Mo2 106.58(13)
C4 Mo1 I1 Mo2 -159.10(14)
B2 Mo1 I1 Mo2 -46.19(12)
Co1 Mo1 I1 Mo2 4.777(16)
Co2 Mo1 I1 Mo2 -60.808(13)
C2 Mo2 I1 Mo1 -163.3(4)
C1 Mo2 I1 Mo1 -107.07(14)
C3 Mo2 I1 Mo1 157.76(13)
B1 Mo2 I1 Mo1 45.94(11)
Co1 Mo2 I1 Mo1 -4.715(16)
Co2 Mo2 I1 Mo1 61.805(13)
